data_8101695
loop_
_publ_author_name
'L. Yong'
'S. D. Hoffmann'
'T. F. F\"assler'

_publ_section_title
;
Crystal structure of tetrakis[([2.2.2]crypt)potassium]tricarbonylmolybdenum
(0) nonastannide ethylenediamine disolvate, [K(C~18~H~36~O~6~N~2~)]
~4~[Mo(CO)~3~Sn~9~] &#x00B7; 2C~2~H~8~N~2~
;
_journal_issue 1
_journal_name_full 'Zeitschrift f\"ur Kristallographie - New Crystal Structures'
_journal_page_first 53
_journal_page_last 57
_journal_volume 220
_journal_year 2005
_chemical_formula_sum 'C79 H160 K4 Mo N12 O27 Sn9'
_chemical_formula_weight 3030.74
_chemical_melting_point ?
_chemical_name_systematic
; 
 [K([2.2.2]crypt)]4[Sn9Mo(CO)3](C2H8N2)2
;
_space_group_IT_number 2
_symmetry_cell_setting triclinic
_symmetry_space_group_name_Hall '-P 1'
_symmetry_space_group_name_H-M 'P -1'
_atom_sites_solution_hydrogens geom
_atom_sites_solution_primary direct
_atom_sites_solution_secondary difmap
_audit_creation_method SHELXL-97
_cell_angle_alpha 80.2284(3)
_cell_angle_beta 79.1115(3)
_cell_angle_gamma 63.2406(2)
_cell_formula_units_Z 2
_cell_length_a 15.4208(1)
_cell_length_b 16.2851(1)
_cell_length_c 25.9400(2)
_cell_measurement_reflns_used 20522
_cell_measurement_temperature 120(2)
_cell_measurement_theta_max 25.35
_cell_measurement_theta_min 4.08
_cell_volume 5685.23(7)
_computing_cell_refinement 'DENZO (Nonius, 2001b)'
_computing_data_collection 'Kappa-CCD Control Software (Nonius, 2001a)'
_computing_data_reduction 'DENZO (Nonius, 2001b)'
_computing_structure_refinement 'SHELXL-97 (Sheldrick, 1997)'
_computing_structure_solution 'SHELXS-97 (Sheldrick, 1997)'
_diffrn_ambient_temperature 120(2)
_diffrn_detector ' CCD plate '
_diffrn_detector_area_resol_mean ' 18 # 9 for binned mode '
_diffrn_measured_fraction_theta_full 0.993
_diffrn_measured_fraction_theta_max 0.993
_diffrn_measurement_device ' \k-geometry diffractometer '
_diffrn_measurement_device_type ' Nonius \k-CCD diffractometer'
_diffrn_measurement_method ' phi- and omega-rotation '
_diffrn_radiation_monochromator graphite
_diffrn_radiation_source 'NONIUS FR 591 rotating anode'
_diffrn_radiation_type MoK\a
_diffrn_radiation_wavelength 0.71073
_diffrn_reflns_av_R_equivalents 0.047
_diffrn_reflns_av_sigmaI/netI 0.0260
_diffrn_reflns_limit_h_max 18
_diffrn_reflns_limit_h_min 0
_diffrn_reflns_limit_k_max 19
_diffrn_reflns_limit_k_min -17
_diffrn_reflns_limit_l_max 31
_diffrn_reflns_limit_l_min -30
_diffrn_reflns_number 96090
_diffrn_reflns_theta_full 25.36
_diffrn_reflns_theta_max 25.36
_diffrn_reflns_theta_min 4.08
_diffrn_standards_decay_% 0
_exptl_absorpt_coefficient_mu 2.262
_exptl_absorpt_correction_T_max none
_exptl_absorpt_correction_T_min none
_exptl_absorpt_correction_type none
_exptl_absorpt_process_details none
_exptl_crystal_colour 'dark brown'
_exptl_crystal_density_diffrn 1.770
_exptl_crystal_density_meas ?
_exptl_crystal_density_method 'not measured'
_exptl_crystal_description plate
_exptl_crystal_F_000 3004
_exptl_crystal_size_max 1.00
_exptl_crystal_size_mid 1.00
_exptl_crystal_size_min 0.40
_refine_diff_density_max 0.966
_refine_diff_density_min -0.863
_refine_diff_density_rms 0.102
_refine_ls_extinction_method none
_refine_ls_goodness_of_fit_ref 1.058
_refine_ls_hydrogen_treatment mixed
_refine_ls_matrix_type full
_refine_ls_number_parameters 1189
_refine_ls_number_reflns 20690
_refine_ls_number_restraints 0
_refine_ls_restrained_S_all 1.058
_refine_ls_R_factor_all 0.0349
_refine_ls_R_factor_gt 0.0272
_refine_ls_shift/su_max 0.004
_refine_ls_shift/su_mean 0.000
_refine_ls_structure_factor_coef Fsqd
_refine_ls_weighting_details 'calc w=1/[\s^2^(Fo^2^)+(0.0333P)^2^+7.9646P] where P=(Fo^2^+2Fc^2^)/3'
_refine_ls_weighting_scheme calc
_refine_ls_wR_factor_gt 0.0638
_refine_ls_wR_factor_ref 0.0666
_reflns_number_gt 18056
_reflns_number_total 20690
_reflns_threshold_expression >2sigma(I)
_cod_data_source_file 1267-1423.cff
_cod_data_source_block li_006
_cod_depositor_comments
;
The following automatic conversions were performed:

'_chemical_melting_point' value 'not measured' was changed to '?' -
the value is undefined or not given.

Automatic conversion script
Id: cif_fix_values 1569 2011-02-09 13:29:24Z adriana 

The following automatic conversions were performed:

'_exptl_crystal_density_meas' value 'not measured' was changed to '?'
- the value is perceived as not measured.

Automatic conversion script
Id: cif_fix_values 3008 2015-01-20 13:52:24Z robertas 
;
_cod_original_cell_volume 5685.24(7)
_cod_original_sg_symbol_H-M P-1
_cod_database_code 8101695

loop_
_symmetry_equiv_pos_as_xyz
'x, y, z'
'-x, -y, -z'

loop_
_atom_site_label
_atom_site_type_symbol
_atom_site_fract_x
_atom_site_fract_y
_atom_site_fract_z
_atom_site_U_iso_or_equiv
_atom_site_adp_type
_atom_site_occupancy
_atom_site_symmetry_multiplicity
_atom_site_Wyckoff_symbol
_atom_site_calc_flag
_atom_site_refinement_flags
_atom_site_disorder_assembly
_atom_site_disorder_group
C1 C 0.8467(2) 0.5144(2) 0.31067(13) 0.0192(7) Uani 1 2 i d . . .
C2 C 1.0018(2) 0.5500(2) 0.26878(13) 0.0186(7) Uani 1 2 i d . . .
C3 C 0.8968(2) 0.6059(2) 0.36231(14) 0.0201(7) Uani 1 2 i d . . .
C4 C 0.3417(3) 0.2962(2) 0.42557(15) 0.0252(8) Uani 1 2 i d . . .
H4A H 0.3144 0.3071 0.3921 0.030 Uiso 1 2 i calc R . .
H4B H 0.3313 0.2442 0.4471 0.030 Uiso 1 2 i calc R . .
C5 C 0.4497(3) 0.2683(2) 0.41324(15) 0.0247(8) Uani 1 2 i d . . .
H5A H 0.4776 0.2610 0.4460 0.030 Uiso 1 2 i calc R . .
H5B H 0.4824 0.2084 0.3978 0.030 Uiso 1 2 i calc R . .
C6 C 0.5680(3) 0.3067(2) 0.35764(15) 0.0250(8) Uani 1 2 i d . . .
H6A H 0.5909 0.2520 0.3380 0.030 Uiso 1 2 i calc R . .
H6B H 0.6062 0.2886 0.3877 0.030 Uiso 1 2 i calc R . .
C7 C 0.5835(3) 0.3827(2) 0.32214(15) 0.0255(8) Uani 1 2 i d . . .
H7A H 0.6536 0.3611 0.3077 0.031 Uiso 1 2 i calc R . .
H7B H 0.5449 0.4013 0.2923 0.031 Uiso 1 2 i calc R . .
C8 C 0.5843(3) 0.5267(2) 0.32206(14) 0.0237(8) Uani 1 2 i d . . .
H8A H 0.5574 0.5471 0.2880 0.028 Uiso 1 2 i calc R . .
H8B H 0.6567 0.4991 0.3147 0.028 Uiso 1 2 i calc R . .
C9 C 0.5485(2) 0.6082(2) 0.35338(14) 0.0221(8) Uani 1 2 i d . . .
H9A H 0.5755 0.5865 0.3875 0.027 Uiso 1 2 i calc R . .
H9B H 0.5745 0.6520 0.3340 0.027 Uiso 1 2 i calc R . .
C10 C 0.1832(3) 0.4178(2) 0.44712(14) 0.0238(8) Uani 1 2 i d . . .
H10A H 0.1441 0.4598 0.4748 0.029 Uiso 1 2 i calc R . .
H10B H 0.1633 0.3668 0.4524 0.029 Uiso 1 2 i calc R . .
C11 C 0.1596(3) 0.4699(2) 0.39416(15) 0.0240(8) Uani 1 2 i d . . .
H11A H 0.2018 0.4302 0.3659 0.029 Uiso 1 2 i calc R . .
H11B H 0.0905 0.4872 0.3907 0.029 Uiso 1 2 i calc R . .
C12 C 0.1446(3) 0.6061(2) 0.34061(13) 0.0219(8) Uani 1 2 i d . . .
H12A H 0.0737 0.6259 0.3409 0.026 Uiso 1 2 i calc R . .
H12B H 0.1803 0.5688 0.3105 0.026 Uiso 1 2 i calc R . .
C13 C 0.1648(2) 0.6887(3) 0.33460(15) 0.0254(8) Uani 1 2 i d . . .
H13A H 0.1371 0.7302 0.3034 0.030 Uiso 1 2 i calc R . .
H13B H 0.1336 0.7232 0.3661 0.030 Uiso 1 2 i calc R . .
C14 C 0.2905(3) 0.7373(3) 0.31980(18) 0.0353(10) Uani 1 2 i d . . .
H14A H 0.2578 0.7759 0.3496 0.042 Uiso 1 2 i calc R . .
H14B H 0.2653 0.7754 0.2872 0.042 Uiso 1 2 i calc R . .
C15 C 0.3995(3) 0.7062(3) 0.31478(15) 0.0282(9) Uani 1 2 i d . . .
H15A H 0.4321 0.6642 0.2865 0.034 Uiso 1 2 i calc R . .
H15B H 0.4137 0.7607 0.3043 0.034 Uiso 1 2 i calc R . .
C16 C 0.3003(3) 0.3553(3) 0.51000(14) 0.0254(8) Uani 1 2 i d . . .
H16A H 0.3704 0.3154 0.5130 0.030 Uiso 1 2 i calc R . .
H16B H 0.2633 0.3191 0.5264 0.030 Uiso 1 2 i calc R . .
C17 C 0.2670(3) 0.4374(3) 0.54041(14) 0.0267(8) Uani 1 2 i d . . .
H17A H 0.1975 0.4793 0.5369 0.032 Uiso 1 2 i calc R . .
H17B H 0.2727 0.4167 0.5783 0.032 Uiso 1 2 i calc R . .
C18 C 0.2929(3) 0.5674(3) 0.54620(14) 0.0251(8) Uani 1 2 i d . . .
H18A H 0.2874 0.5519 0.5849 0.030 Uiso 1 2 i calc R . .
H18B H 0.2275 0.6123 0.5368 0.030 Uiso 1 2 i calc R . .
C19 C 0.3646(3) 0.6087(2) 0.52920(14) 0.0244(8) Uani 1 2 i d . . .
H19A H 0.3478 0.6598 0.5507 0.029 Uiso 1 2 i calc R . .
H19B H 0.4314 0.5612 0.5346 0.029 Uiso 1 2 i calc R . .
C20 C 0.4290(3) 0.6825(3) 0.45738(15) 0.0280(9) Uani 1 2 i d . . .
H20A H 0.4969 0.6342 0.4589 0.034 Uiso 1 2 i calc R . .
H20B H 0.4169 0.7299 0.4806 0.034 Uiso 1 2 i calc R . .
C21 C 0.4167(3) 0.7256(3) 0.40204(15) 0.0287(9) Uani 1 2 i d . . .
H21A H 0.3481 0.7724 0.4008 0.034 Uiso 1 2 i calc R . .
H21B H 0.4594 0.7579 0.3913 0.034 Uiso 1 2 i calc R . .
C22 C 0.1642(3) 1.0216(3) 0.59550(15) 0.0392(11) Uani 1 2 i d . . .
H22A H 0.1914 0.9937 0.6292 0.047 Uiso 1 2 i calc R . .
H22B H 0.1066 1.0093 0.5963 0.047 Uiso 1 2 i calc R . .
C23 C 0.1306(3) 1.1247(3) 0.59176(15) 0.0357(10) Uani 1 2 i d . . .
H23A H 0.0855 1.1496 0.6238 0.043 Uiso 1 2 i calc R . .
H23B H 0.1877 1.1382 0.5896 0.043 Uiso 1 2 i calc R . .
C24 C 0.0548(3) 1.2651(3) 0.54140(16) 0.0316(9) Uani 1 2 i d . . .
H24A H 0.1144 1.2757 0.5358 0.038 Uiso 1 2 i calc R . .
H24B H 0.0150 1.2914 0.5744 0.038 Uiso 1 2 i calc R . .
C25 C -0.0021(3) 1.3114(3) 0.49657(16) 0.0333(9) Uani 1 2 i d . . .
H25A H -0.0611 1.3000 0.5019 0.040 Uiso 1 2 i calc R . .
H25B H -0.0234 1.3789 0.4944 0.040 Uiso 1 2 i calc R . .
C26 C 0.0105(3) 1.3282(3) 0.40375(16) 0.0355(10) Uani 1 2 i d . . .
H26A H -0.0056 1.3943 0.4038 0.043 Uiso 1 2 i calc R . .
H26B H -0.0512 1.3228 0.4046 0.043 Uiso 1 2 i calc R . .
C27 C 0.0784(3) 1.2913(3) 0.35477(16) 0.0363(10) Uani 1 2 i d . . .
H27A H 0.0465 1.3285 0.3236 0.044 Uiso 1 2 i calc R . .
H27B H 0.1386 1.2992 0.3540 0.044 Uiso 1 2 i calc R . .
C28 C 0.3335(3) 0.9744(3) 0.55689(16) 0.0335(9) Uani 1 2 i d . . .
H28A H 0.3600 0.9322 0.5881 0.040 Uiso 1 2 i calc R . .
H28B H 0.3220 1.0371 0.5629 0.040 Uiso 1 2 i calc R . .
C29 C 0.4087(3) 0.9442(3) 0.50910(16) 0.0318(9) Uani 1 2 i d . . .
H29A H 0.4722 0.9382 0.5162 0.038 Uiso 1 2 i calc R . .
H29B H 0.4179 0.8832 0.5012 0.038 Uiso 1 2 i calc R . .
C30 C 0.4378(3) 0.9768(3) 0.41714(16) 0.0303(9) Uani 1 2 i d . . .
H30A H 0.4303 0.9231 0.4092 0.036 Uiso 1 2 i calc R . .
H30B H 0.5072 0.9564 0.4212 0.036 Uiso 1 2 i calc R . .
C31 C 0.4092(3) 1.0512(3) 0.37337(15) 0.0292(9) Uani 1 2 i d . . .
H31A H 0.4117 1.1066 0.3825 0.035 Uiso 1 2 i calc R . .
H31B H 0.4554 1.0306 0.3410 0.035 Uiso 1 2 i calc R . .
C32 C 0.2851(3) 1.1425(3) 0.32048(15) 0.0349(10) Uani 1 2 i d . . .
H32A H 0.3352 1.1221 0.2894 0.042 Uiso 1 2 i calc R . .
H32B H 0.2814 1.2009 0.3293 0.042 Uiso 1 2 i calc R . .
C33 C 0.1873(3) 1.1581(3) 0.30773(15) 0.0411(11) Uani 1 2 i d . . .
H33A H 0.1715 1.2027 0.2759 0.049 Uiso 1 2 i calc R . .
H33B H 0.1923 1.0991 0.2991 0.049 Uiso 1 2 i calc R . .
C34 C 0.2488(3) 0.8814(3) 0.55344(19) 0.0409(11) Uani 1 2 i d . . .
H34A H 0.2484 0.8540 0.5905 0.049 Uiso 1 2 i calc R . .
H34B H 0.3131 0.8439 0.5340 0.049 Uiso 1 2 i calc R . .
C35 C 0.1693(3) 0.8754(3) 0.52988(18) 0.0391(10) Uani 1 2 i d . . .
H35A H 0.1803 0.8102 0.5325 0.047 Uiso 1 2 i calc R . .
H35B H 0.1047 0.9107 0.5497 0.047 Uiso 1 2 i calc R . .
C36 C 0.1061(3) 0.8950(3) 0.4503(2) 0.0431(12) Uani 1 2 i d . . .
H36A H 0.0390 0.9199 0.4697 0.052 Uiso 1 2 i calc R . .
H36B H 0.1294 0.8277 0.4496 0.052 Uiso 1 2 i calc R . .
C37 C 0.1045(3) 0.9403(3) 0.39580(19) 0.0420(11) Uani 1 2 i d . . .
H37A H 0.1722 0.9196 0.3775 0.050 Uiso 1 2 i calc R . .
H37B H 0.0672 0.9227 0.3762 0.050 Uiso 1 2 i calc R . .
C38 C 0.0378(3) 1.0837(3) 0.34513(16) 0.0429(11) Uani 1 2 i d . . .
H38A H -0.0216 1.0814 0.3376 0.051 Uiso 1 2 i calc R . .
H38B H 0.0925 1.0515 0.3182 0.051 Uiso 1 2 i calc R . .
C39 C 0.0210(3) 1.1823(3) 0.34195(17) 0.0410(11) Uani 1 2 i d . . .
H39A H 0.0026 1.2128 0.3067 0.049 Uiso 1 2 i calc R . .
H39B H -0.0348 1.2142 0.3685 0.049 Uiso 1 2 i calc R . .
C40 C 0.6824(3) 0.8633(3) -0.14149(15) 0.0287(8) Uani 1 2 i d . . .
H40A H 0.6842 0.8921 -0.1782 0.034 Uiso 1 2 i calc R . .
H40B H 0.6130 0.8798 -0.1273 0.034 Uiso 1 2 i calc R . .
C41 C 0.7361(3) 0.7602(3) -0.14193(16) 0.0289(9) Uani 1 2 i d . . .
H41A H 0.7374 0.7306 -0.1053 0.035 Uiso 1 2 i calc R . .
H41B H 0.7015 0.7383 -0.1608 0.035 Uiso 1 2 i calc R . .
C42 C 0.8894(3) 0.6362(2) -0.16262(14) 0.0250(8) Uani 1 2 i d . . .
H42A H 0.8528 0.6068 -0.1737 0.030 Uiso 1 2 i calc R . .
H42B H 0.9000 0.6135 -0.1254 0.030 Uiso 1 2 i calc R . .
C43 C 0.9857(3) 0.6108(2) -0.19647(14) 0.0241(8) Uani 1 2 i d . . .
H43A H 1.0219 0.5427 -0.1956 0.029 Uiso 1 2 i calc R . .
H43B H 0.9751 0.6363 -0.2334 0.029 Uiso 1 2 i calc R . .
C44 C 1.1358(3) 0.6210(2) -0.20814(15) 0.0263(8) Uani 1 2 i d . . .
H44A H 1.1289 0.6516 -0.2445 0.032 Uiso 1 2 i calc R . .
H44B H 1.1686 0.5533 -0.2099 0.032 Uiso 1 2 i calc R . .
C45 C 1.1962(3) 0.6501(2) -0.18209(15) 0.0259(8) Uani 1 2 i d . . .
H45A H 1.2041 0.6175 -0.1462 0.031 Uiso 1 2 i calc R . .
H45B H 1.2623 0.6308 -0.2025 0.031 Uiso 1 2 i calc R . .
C46 C 0.7015(3) 0.8765(3) -0.05308(14) 0.0250(8) Uani 1 2 i d . . .
H46A H 0.7080 0.8124 -0.0480 0.030 Uiso 1 2 i calc R . .
H46B H 0.6329 0.9177 -0.0405 0.030 Uiso 1 2 i calc R . .
C47 C 0.7682(3) 0.8832(3) -0.02055(15) 0.0280(8) Uani 1 2 i d . . .
H47A H 0.7665 0.9456 -0.0275 0.034 Uiso 1 2 i calc R . .
H47B H 0.7462 0.8732 0.0174 0.034 Uiso 1 2 i calc R . .
C48 C 0.9292(3) 0.8101(3) 0.00140(14) 0.0253(8) Uani 1 2 i d . . .
H48A H 0.9107 0.7853 0.0371 0.030 Uiso 1 2 i calc R . .
H48B H 0.9225 0.8728 0.0036 0.030 Uiso 1 2 i calc R . .
C49 C 1.0323(3) 0.7493(3) -0.01808(14) 0.0257(8) Uani 1 2 i d . . .
H49A H 1.0755 0.7405 0.0082 0.031 Uiso 1 2 i calc R . .
H49B H 1.0378 0.6880 -0.0228 0.031 Uiso 1 2 i calc R . .
C50 C 1.1648(3) 0.7394(3) -0.08266(14) 0.0260(8) Uani 1 2 i d . . .
H50A H 1.1814 0.6727 -0.0801 0.031 Uiso 1 2 i calc R . .
H50B H 1.2018 0.7480 -0.0584 0.031 Uiso 1 2 i calc R . .
C51 C 1.1945(3) 0.7709(3) -0.13830(14) 0.0258(8) Uani 1 2 i d . . .
H51A H 1.1736 0.8384 -0.1411 0.031 Uiso 1 2 i calc R . .
H51B H 1.2668 0.7405 -0.1459 0.031 Uiso 1 2 i calc R . .
C52 C 0.6778(3) 1.0045(3) -0.12017(16) 0.0325(9) Uani 1 2 i d . . .
H52A H 0.6900 1.0304 -0.0918 0.039 Uiso 1 2 i calc R . .
H52B H 0.6061 1.0274 -0.1184 0.039 Uiso 1 2 i calc R . .
C53 C 0.7155(3) 1.0401(3) -0.17240(17) 0.0340(9) Uani 1 2 i d . . .
H53A H 0.7040 1.0149 -0.2012 0.041 Uiso 1 2 i calc R . .
H53B H 0.6804 1.1083 -0.1772 0.041 Uiso 1 2 i calc R . .
C54 C 0.8536(3) 1.0544(2) -0.22053(14) 0.0264(8) Uani 1 2 i d . . .
H54A H 0.8183 1.1224 -0.2208 0.032 Uiso 1 2 i calc R . .
H54B H 0.8408 1.0366 -0.2520 0.032 Uiso 1 2 i calc R . .
C55 C 0.9607(3) 1.0252(2) -0.22306(15) 0.0272(8) Uani 1 2 i d . . .
H55A H 0.9833 1.0577 -0.2546 0.033 Uiso 1 2 i calc R . .
H55B H 0.9740 1.0420 -0.1914 0.033 Uiso 1 2 i calc R . .
C56 C 1.1159(3) 0.9009(3) -0.23436(15) 0.0263(8) Uani 1 2 i d . . .
H56A H 1.1340 0.9255 -0.2078 0.032 Uiso 1 2 i calc R . .
H56B H 1.1339 0.9271 -0.2698 0.032 Uiso 1 2 i calc R . .
C57 C 1.1705(3) 0.7971(3) -0.23023(14) 0.0236(8) Uani 1 2 i d . . .
H57A H 1.1519 0.7739 -0.2572 0.028 Uiso 1 2 i calc R . .
H57B H 1.2415 0.7800 -0.2385 0.028 Uiso 1 2 i calc R . .
C58 C 1.2827(3) 0.6077(3) 0.19784(14) 0.0263(8) Uani 1 2 i d . . .
H58A H 1.2681 0.5634 0.2249 0.032 Uiso 1 2 i calc R . .
H58B H 1.2481 0.6694 0.2113 0.032 Uiso 1 2 i calc R . .
C59 C 1.3907(3) 0.5800(3) 0.19078(14) 0.0255(8) Uani 1 2 i d . . .
H59A H 1.4129 0.5728 0.2254 0.031 Uiso 1 2 i calc R . .
H59B H 1.4265 0.5201 0.1753 0.031 Uiso 1 2 i calc R . .
C60 C 1.5085(3) 0.6373(3) 0.15565(14) 0.0252(8) Uani 1 2 i d . . .
H60A H 1.5552 0.5749 0.1455 0.030 Uiso 1 2 i calc R . .
H60B H 1.5190 0.6429 0.1911 0.030 Uiso 1 2 i calc R . .
C61 C 1.5253(3) 0.7089(3) 0.11681(14) 0.0257(8) Uani 1 2 i d . . .
H61A H 1.4769 0.7712 0.1263 0.031 Uiso 1 2 i calc R . .
H61B H 1.5916 0.7036 0.1175 0.031 Uiso 1 2 i calc R . .
C62 C 1.5448(3) 0.7578(3) 0.02686(14) 0.0270(8) Uani 1 2 i d . . .
H62A H 1.6139 0.7434 0.0283 0.032 Uiso 1 2 i calc R . .
H62B H 1.5037 0.8226 0.0347 0.032 Uiso 1 2 i calc R . .
C63 C 1.5330(3) 0.7459(3) -0.02743(14) 0.0249(8) Uani 1 2 i d . . .
H63A H 1.5596 0.7831 -0.0538 0.030 Uiso 1 2 i calc R . .
H63B H 1.5727 0.6803 -0.0341 0.030 Uiso 1 2 i calc R . .
C64 C 1.1368(3) 0.6691(2) 0.15572(16) 0.0267(8) Uani 1 2 i d . . .
H64A H 1.1089 0.6560 0.1921 0.032 Uiso 1 2 i calc R . .
H64B H 1.1071 0.6520 0.1311 0.032 Uiso 1 2 i calc R . .
C65 C 1.1101(3) 0.7707(2) 0.14538(15) 0.0268(8) Uani 1 2 i d . . .
H65A H 1.0390 0.8065 0.1555 0.032 Uiso 1 2 i calc R . .
H65B H 1.1455 0.7872 0.1670 0.032 Uiso 1 2 i calc R . .
C66 C 1.0945(3) 0.8916(2) 0.07836(16) 0.0281(9) Uani 1 2 i d . . .
H66A H 1.1166 0.9196 0.1012 0.034 Uiso 1 2 i calc R . .
H66B H 1.0222 0.9180 0.0847 0.034 Uiso 1 2 i calc R . .
C67 C 1.1275(3) 0.9123(2) 0.02166(15) 0.0261(8) Uani 1 2 i d . . .
H67A H 1.1106 0.8798 -0.0010 0.031 Uiso 1 2 i calc R . .
H67B H 1.0945 0.9795 0.0112 0.031 Uiso 1 2 i calc R . .
C68 C 1.2673(3) 0.9081(2) -0.03626(13) 0.0216(7) Uani 1 2 i d . . .
H68A H 1.2349 0.9761 -0.0439 0.026 Uiso 1 2 i calc R . .
H68B H 1.2531 0.8801 -0.0627 0.026 Uiso 1 2 i calc R . .
C69 C 1.3759(3) 0.8753(2) -0.03911(14) 0.0215(7) Uani 1 2 i d . . .
H69A H 1.3999 0.9020 -0.0727 0.026 Uiso 1 2 i calc R . .
H69B H 1.3892 0.8983 -0.0099 0.026 Uiso 1 2 i calc R . .
C70 C 1.2647(3) 0.5172(2) 0.14037(14) 0.0228(8) Uani 1 2 i d . . .
H70A H 1.2216 0.4962 0.1668 0.027 Uiso 1 2 i calc R . .
H70B H 1.3332 0.4754 0.1461 0.027 Uiso 1 2 i calc R . .
C71 C 1.2502(3) 0.5088(2) 0.08621(14) 0.0236(8) Uani 1 2 i d . . .
H71A H 1.2595 0.4453 0.0838 0.028 Uiso 1 2 i calc R . .
H71B H 1.1827 0.5522 0.0792 0.028 Uiso 1 2 i calc R . .
C72 C 1.3106(3) 0.5190(2) -0.00366(14) 0.0245(8) Uani 1 2 i d . . .
H72A H 1.2461 0.5653 -0.0136 0.029 Uiso 1 2 i calc R . .
H72B H 1.3153 0.4567 -0.0048 0.029 Uiso 1 2 i calc R . .
C73 C 1.3906(3) 0.5317(2) -0.04155(14) 0.0250(8) Uani 1 2 i d . . .
H73A H 1.4550 0.4862 -0.0311 0.030 Uiso 1 2 i calc R . .
H73B H 1.3870 0.5209 -0.0774 0.030 Uiso 1 2 i calc R . .
C74 C 1.4550(3) 0.6382(2) -0.07961(14) 0.0240(8) Uani 1 2 i d . . .
H74A H 1.4563 0.6194 -0.1142 0.029 Uiso 1 2 i calc R . .
H74B H 1.5202 0.6005 -0.0676 0.029 Uiso 1 2 i calc R . .
C75 C 1.4325(3) 0.7392(2) -0.08501(13) 0.0203(7) Uani 1 2 i d . . .
H75A H 1.4822 0.7497 -0.1120 0.024 Uiso 1 2 i calc R . .
H75B H 1.3679 0.7757 -0.0978 0.024 Uiso 1 2 i calc R . .
C76 C 0.3872(3) 1.3421(3) 0.25001(18) 0.0385(10) Uani 1 2 i d . . .
H76A H 0.3979 1.3870 0.2663 0.046 Uiso 1 2 i calc R . .
H76B H 0.3922 1.3584 0.2114 0.046 Uiso 1 2 i calc R . .
C77 C 0.4650(3) 1.2467(3) 0.26221(15) 0.0287(8) Uani 1 2 i d . . .
H77A H 0.4626 1.2320 0.3009 0.034 Uiso 1 2 i calc R . .
H77B H 0.4518 1.2014 0.2479 0.034 Uiso 1 2 i calc R . .
C78 C 0.8150(3) 0.5986(3) 0.05236(16) 0.0369(10) Uani 1 2 i d . . .
H78A H 0.7658 0.5734 0.0624 0.044 Uiso 1 2 i calc R . .
H78B H 0.7905 0.6552 0.0704 0.044 Uiso 1 2 i calc R . .
C79 C 0.9095(3) 0.5283(3) 0.07301(16) 0.0363(10) Uani 1 2 i d . . .
H79A H 0.8953 0.5148 0.1115 0.044 Uiso 1 2 i calc R . .
H79B H 0.9321 0.4703 0.0566 0.044 Uiso 1 2 i calc R . .
N1 N 0.2875(2) 0.37902(19) 0.45383(11) 0.0201(6) Uani 1 2 i d . . .
N2 N 0.4407(2) 0.65830(19) 0.36405(11) 0.0198(6) Uani 1 2 i d . . .
N3 N 0.2385(2) 0.9757(2) 0.55207(12) 0.0288(7) Uani 1 2 i d . . .
N4 N 0.1060(2) 1.1933(2) 0.35070(12) 0.0300(7) Uani 1 2 i d . . .
N5 N 0.7227(2) 0.9020(2) -0.11000(12) 0.0236(7) Uani 1 2 i d . . .
N6 N 1.1526(2) 0.75037(19) -0.17825(11) 0.0194(6) Uani 1 2 i d . . .
N7 N 1.2440(2) 0.61134(19) 0.14933(11) 0.0197(6) Uani 1 2 i d . . .
N8 N 1.4310(2) 0.77301(19) -0.03571(11) 0.0179(6) Uani 1 2 i d . . .
N9 N 0.2895(2) 1.3486(2) 0.26969(13) 0.0366(8) Uani 1 2 i d . . .
H91 H 0.2850 1.3343 0.3053 0.055 Uiso 1 2 i d R . .
H92 H 0.2798 1.3077 0.2543 0.055 Uiso 1 2 i d R . .
N10 N 0.5635(2) 1.2380(2) 0.23962(13) 0.0323(8) Uani 1 2 i d . . .
H101 H 0.5760 1.2790 0.2533 0.048 Uiso 1 2 i d R . .
H102 H 0.5662 1.2506 0.2040 0.048 Uiso 1 2 i d R . .
N11 N 0.8211(2) 0.6244(2) -0.00423(13) 0.0340(8) Uani 1 2 i d . . .
H111 H 0.8415 0.5733 -0.0214 0.051 Uiso 1 2 i d R . .
H112 H 0.8645 0.6495 -0.0140 0.051 Uiso 1 2 i d R . .
N12 N 0.9896(2) 0.5563(2) 0.06342(14) 0.0356(8) Uani 1 2 i d . . .
H121 H 0.9708 0.6086 0.0791 0.053 Uiso 1 2 i d R . .
H122 H 1.0048 0.5671 0.0281 0.053 Uiso 1 2 i d R . .
O1 O 0.83801(18) 0.44511(16) 0.32500(10) 0.0259(6) Uani 1 2 i d . . .
O2 O 1.08531(17) 0.50344(17) 0.25572(10) 0.0276(6) Uani 1 2 i d . . .
O3 O 0.91632(18) 0.59033(17) 0.40617(10) 0.0250(6) Uani 1 2 i d . . .
O4 O 0.46627(16) 0.33745(15) 0.37679(9) 0.0216(5) Uani 1 2 i d . . .
O5 O 0.55353(17) 0.45952(16) 0.35150(9) 0.0205(5) Uani 1 2 i d . . .
O6 O 0.17527(17) 0.55186(16) 0.38872(9) 0.0202(5) Uani 1 2 i d . . .
O7 O 0.26807(17) 0.65983(16) 0.32842(10) 0.0223(5) Uani 1 2 i d . . .
O8 O 0.32697(18) 0.48611(17) 0.52022(9) 0.0233(5) Uani 1 2 i d . . .
O9 O 0.36173(18) 0.64254(17) 0.47525(9) 0.0239(5) Uani 1 2 i d . . .
O10 O 0.08182(18) 1.16811(16) 0.54617(9) 0.0227(5) Uani 1 2 i d . . .
O11 O 0.05722(18) 1.27654(16) 0.44880(10) 0.0273(6) Uani 1 2 i d . . .
O12 O 0.37668(17) 1.01058(17) 0.46500(10) 0.0258(6) Uani 1 2 i d . . .
O13 O 0.31205(18) 1.07368(18) 0.36412(10) 0.0280(6) Uani 1 2 i d . . .
O14 O 0.17028(19) 0.91161(17) 0.47687(12) 0.0340(6) Uani 1 2 i d . . .
O15 O 0.06055(19) 1.03716(18) 0.39678(10) 0.0305(6) Uani 1 2 i d . . .
O16 O 0.83352(17) 0.73486(16) -0.16732(9) 0.0229(5) Uani 1 2 i d . . .
O17 O 1.04153(17) 0.64711(16) -0.17761(9) 0.0222(5) Uani 1 2 i d . . .
O18 O 0.86589(17) 0.81485(17) -0.03375(9) 0.0229(5) Uani 1 2 i d . . .
O19 O 1.06257(17) 0.78968(16) -0.06713(9) 0.0221(5) Uani 1 2 i d . . .
O20 O 0.81815(18) 1.01268(16) -0.17431(9) 0.0246(5) Uani 1 2 i d . . .
O21 O 1.01296(17) 0.92718(16) -0.22572(9) 0.0208(5) Uani 1 2 i d . . .
O22 O 1.40998(18) 0.64992(17) 0.15657(10) 0.0249(6) Uani 1 2 i d . . .
O23 O 1.51613(17) 0.69720(16) 0.06512(9) 0.0211(5) Uani 1 2 i d . . .
O24 O 1.13552(17) 0.79356(16) 0.09062(10) 0.0236(5) Uani 1 2 i d . . .
O25 O 1.23090(17) 0.88174(16) 0.01548(9) 0.0226(5) Uani 1 2 i d . . .
O26 O 1.31944(17) 0.52976(16) 0.04800(9) 0.0195(5) Uani 1 2 i d . . .
O27 O 1.38155(17) 0.62267(15) -0.04217(9) 0.0205(5) Uani 1 2 i d . . .
K1 K 0.36106(5) 0.52032(5) 0.40732(3) 0.01716(15) Uani 1 2 i d . . .
K2 K 0.17594(5) 1.08627(5) 0.45117(3) 0.01937(15) Uani 1 2 i d . . .
K3 K 0.93815(5) 0.82456(5) -0.14397(3) 0.01780(15) Uani 1 2 i d . . .
K4 K 1.33513(5) 0.69649(5) 0.05785(3) 0.01659(15) Uani 1 2 i d . . .
Mo1 Mo 0.86575(2) 0.625359(19) 0.291868(11) 0.01522(6) Uani 1 2 i d . . .
Sn1 Sn 0.589633(17) 1.022173(16) 0.188083(9) 0.02089(6) Uani 1 2 i d . . .
Sn2 Sn 0.542262(16) 0.881826(16) 0.256123(9) 0.01919(6) Uani 1 2 i d . . .
Sn3 Sn 0.672460(17) 0.841401(16) 0.144656(9) 0.01891(6) Uani 1 2 i d . . .
Sn4 Sn 0.807058(17) 0.921669(16) 0.170218(9) 0.01800(6) Uani 1 2 i d . . .
Sn5 Sn 0.684428(17) 0.967332(15) 0.283905(9) 0.01761(6) Uani 1 2 i d . . .
Sn6 Sn 0.692031(16) 0.692938(15) 0.234288(9) 0.01664(5) Uani 1 2 i d . . .
Sn7 Sn 0.869693(16) 0.717152(16) 0.178253(9) 0.01712(5) Uani 1 2 i d . . .
Sn8 Sn 0.877306(16) 0.807842(15) 0.269923(9) 0.01527(5) Uani 1 2 i d . . .
Sn9 Sn 0.690994(16) 0.786797(15) 0.330599(9) 0.01571(5) Uani 1 2 i d . . .

loop_
_atom_site_aniso_label
_atom_site_aniso_U_11
_atom_site_aniso_U_22
_atom_site_aniso_U_33
_atom_site_aniso_U_23
_atom_site_aniso_U_13
_atom_site_aniso_U_12
C1 0.0122(16) 0.0231(19) 0.0189(18) -0.0028(14) -0.0031(14) -0.0040(14)
C2 0.0209(19) 0.0203(18) 0.0175(17) -0.0007(14) -0.0020(14) -0.0120(15)
C3 0.0154(17) 0.0150(17) 0.030(2) -0.0040(14) -0.0014(15) -0.0065(14)
C4 0.030(2) 0.0188(18) 0.031(2) 0.0003(15) -0.0041(16) -0.0146(16)
C5 0.027(2) 0.0156(17) 0.029(2) 0.0005(15) -0.0060(16) -0.0074(15)
C6 0.0187(18) 0.0211(19) 0.032(2) -0.0074(16) -0.0030(16) -0.0043(15)
C7 0.0217(19) 0.027(2) 0.026(2) -0.0104(16) 0.0038(15) -0.0089(16)
C8 0.0226(19) 0.028(2) 0.0227(19) -0.0022(15) 0.0039(15) -0.0155(16)
C9 0.0202(18) 0.0254(19) 0.0244(19) 0.0007(15) -0.0004(15) -0.0152(16)
C10 0.0192(18) 0.0263(19) 0.030(2) 0.0006(16) -0.0002(15) -0.0156(16)
C11 0.0211(18) 0.0248(19) 0.031(2) -0.0013(16) -0.0074(16) -0.0136(16)
C12 0.0169(17) 0.030(2) 0.0194(18) 0.0013(15) -0.0045(14) -0.0107(15)
C13 0.0160(18) 0.027(2) 0.029(2) 0.0036(16) -0.0067(15) -0.0060(15)
C14 0.033(2) 0.023(2) 0.054(3) 0.0134(18) -0.019(2) -0.0156(18)
C15 0.030(2) 0.028(2) 0.030(2) 0.0133(16) -0.0106(17) -0.0189(17)
C16 0.028(2) 0.029(2) 0.0225(19) 0.0061(15) -0.0042(16) -0.0173(17)
C17 0.0239(19) 0.037(2) 0.0219(19) 0.0014(16) 0.0016(16) -0.0186(17)
C18 0.025(2) 0.027(2) 0.0177(18) -0.0055(15) 0.0004(15) -0.0066(16)
C19 0.028(2) 0.0250(19) 0.0203(19) -0.0086(15) -0.0060(16) -0.0086(16)
C20 0.031(2) 0.033(2) 0.030(2) -0.0172(17) 0.0038(17) -0.0204(18)
C21 0.028(2) 0.0215(19) 0.039(2) -0.0085(17) 0.0041(17) -0.0145(17)
C22 0.028(2) 0.056(3) 0.020(2) 0.0104(19) -0.0057(17) -0.010(2)
C23 0.028(2) 0.056(3) 0.019(2) -0.0109(19) -0.0050(17) -0.011(2)
C24 0.037(2) 0.028(2) 0.034(2) -0.0165(17) 0.0124(18) -0.0197(18)
C25 0.027(2) 0.0147(18) 0.046(3) -0.0049(17) 0.0119(19) -0.0041(16)
C26 0.027(2) 0.024(2) 0.045(3) 0.0082(18) -0.0075(19) -0.0050(17)
C27 0.035(2) 0.037(2) 0.033(2) 0.0165(18) -0.0106(19) -0.0166(19)
C28 0.022(2) 0.039(2) 0.032(2) 0.0068(18) -0.0095(17) -0.0076(18)
C29 0.0163(19) 0.029(2) 0.042(2) 0.0060(18) -0.0086(17) -0.0046(16)
C30 0.0153(18) 0.031(2) 0.039(2) -0.0120(18) 0.0053(16) -0.0057(16)
C31 0.022(2) 0.036(2) 0.030(2) -0.0121(17) 0.0083(16) -0.0140(17)
C32 0.031(2) 0.043(2) 0.023(2) 0.0028(18) 0.0075(17) -0.0153(19)
C33 0.041(3) 0.064(3) 0.017(2) -0.0012(19) 0.0029(18) -0.026(2)
C34 0.029(2) 0.029(2) 0.050(3) 0.015(2) -0.006(2) -0.0062(18)
C35 0.028(2) 0.021(2) 0.061(3) 0.0066(19) -0.003(2) -0.0081(17)
C36 0.033(2) 0.021(2) 0.084(4) -0.011(2) -0.011(2) -0.0152(18)
C37 0.036(2) 0.036(2) 0.059(3) -0.022(2) -0.004(2) -0.015(2)
C38 0.048(3) 0.067(3) 0.026(2) -0.009(2) -0.008(2) -0.032(2)
C39 0.045(3) 0.058(3) 0.028(2) 0.011(2) -0.018(2) -0.029(2)
C40 0.0202(19) 0.038(2) 0.028(2) -0.0002(17) -0.0061(16) -0.0126(17)
C41 0.025(2) 0.040(2) 0.031(2) -0.0057(17) -0.0032(17) -0.0217(18)
C42 0.032(2) 0.0243(19) 0.025(2) -0.0033(15) -0.0043(16) -0.0177(17)
C43 0.034(2) 0.0167(18) 0.027(2) -0.0032(15) -0.0096(16) -0.0133(16)
C44 0.027(2) 0.0186(18) 0.029(2) -0.0078(15) -0.0002(16) -0.0059(16)
C45 0.0203(19) 0.0209(19) 0.031(2) -0.0038(16) -0.0031(16) -0.0042(15)
C46 0.0228(19) 0.027(2) 0.0234(19) -0.0036(15) 0.0051(15) -0.0118(16)
C47 0.027(2) 0.031(2) 0.025(2) -0.0095(16) 0.0026(16) -0.0120(17)
C48 0.035(2) 0.029(2) 0.0178(18) -0.0025(15) -0.0029(16) -0.0189(17)
C49 0.033(2) 0.0254(19) 0.0219(19) 0.0042(15) -0.0091(16) -0.0152(17)
C50 0.0187(18) 0.030(2) 0.026(2) -0.0028(16) -0.0088(15) -0.0060(16)
C51 0.0179(18) 0.032(2) 0.030(2) -0.0069(16) -0.0035(16) -0.0115(16)
C52 0.022(2) 0.022(2) 0.042(2) -0.0009(17) -0.0001(18) -0.0015(16)
C53 0.024(2) 0.024(2) 0.043(2) 0.0060(18) -0.0080(18) -0.0016(17)
C54 0.036(2) 0.0142(17) 0.0218(19) 0.0043(14) -0.0042(16) -0.0060(16)
C55 0.036(2) 0.0164(18) 0.028(2) 0.0013(15) 0.0013(17) -0.0139(17)
C56 0.027(2) 0.030(2) 0.028(2) 0.0016(16) -0.0018(16) -0.0199(17)
C57 0.0183(18) 0.031(2) 0.0225(19) -0.0051(15) 0.0022(15) -0.0122(16)
C58 0.032(2) 0.030(2) 0.0175(18) -0.0048(15) 0.0041(16) -0.0162(17)
C59 0.031(2) 0.030(2) 0.0210(19) 0.0023(15) -0.0056(16) -0.0187(17)
C60 0.0238(19) 0.038(2) 0.0184(18) -0.0038(16) -0.0048(15) -0.0159(17)
C61 0.028(2) 0.037(2) 0.0211(19) -0.0050(16) -0.0038(16) -0.0213(18)
C62 0.0232(19) 0.037(2) 0.029(2) 0.0052(17) -0.0062(16) -0.0219(18)
C63 0.0192(18) 0.039(2) 0.0205(19) 0.0024(16) -0.0008(15) -0.0180(17)
C64 0.0187(18) 0.027(2) 0.032(2) -0.0002(16) 0.0044(16) -0.0119(16)
C65 0.0209(19) 0.0225(19) 0.031(2) -0.0069(16) 0.0085(16) -0.0077(16)
C66 0.0167(18) 0.0194(19) 0.044(2) -0.0048(17) 0.0032(17) -0.0066(15)
C67 0.0188(18) 0.0169(18) 0.038(2) 0.0001(16) -0.0066(16) -0.0040(15)
C68 0.0249(19) 0.0166(17) 0.0190(18) 0.0030(14) -0.0030(15) -0.0067(15)
C69 0.030(2) 0.0222(18) 0.0176(18) 0.0008(14) -0.0011(15) -0.0173(16)
C70 0.0257(19) 0.0201(18) 0.0243(19) 0.0006(15) -0.0008(15) -0.0132(16)
C71 0.0232(19) 0.0215(18) 0.033(2) -0.0007(15) -0.0040(16) -0.0159(16)
C72 0.032(2) 0.0201(18) 0.028(2) 0.0007(15) -0.0140(16) -0.0136(16)
C73 0.037(2) 0.0140(17) 0.0233(19) -0.0041(14) -0.0070(16) -0.0090(16)
C74 0.0214(19) 0.0233(19) 0.0219(19) -0.0022(15) -0.0001(15) -0.0061(15)
C75 0.0191(18) 0.0220(18) 0.0159(17) -0.0004(14) 0.0015(14) -0.0074(15)
C76 0.036(2) 0.026(2) 0.045(3) 0.0107(19) -0.008(2) -0.0093(19)
C77 0.031(2) 0.026(2) 0.028(2) -0.0010(16) -0.0028(17) -0.0119(17)
C78 0.036(2) 0.044(3) 0.036(2) -0.0118(19) -0.0024(19) -0.019(2)
C79 0.058(3) 0.029(2) 0.024(2) -0.0008(17) -0.008(2) -0.020(2)
N1 0.0197(15) 0.0195(15) 0.0209(15) -0.0001(12) -0.0012(12) -0.0094(12)
N2 0.0180(15) 0.0181(15) 0.0224(15) 0.0039(12) -0.0028(12) -0.0089(12)
N3 0.0186(16) 0.0320(18) 0.0283(18) 0.0041(14) -0.0041(13) -0.0062(14)
N4 0.0288(18) 0.044(2) 0.0187(16) 0.0022(14) -0.0044(14) -0.0184(16)
N5 0.0185(15) 0.0220(16) 0.0278(17) -0.0033(13) -0.0010(13) -0.0071(13)
N6 0.0188(15) 0.0208(15) 0.0201(15) -0.0032(12) -0.0029(12) -0.0092(12)
N7 0.0157(14) 0.0207(15) 0.0216(15) -0.0016(12) 0.0018(12) -0.0088(12)
N8 0.0179(15) 0.0190(15) 0.0173(15) 0.0026(11) -0.0030(12) -0.0095(12)
N9 0.037(2) 0.0329(19) 0.0300(19) 0.0032(15) -0.0030(16) -0.0086(16)
N10 0.0305(18) 0.0342(19) 0.0372(19) -0.0104(15) 0.0026(15) -0.0186(16)
N11 0.038(2) 0.0315(19) 0.0354(19) -0.0010(15) -0.0130(16) -0.0149(16)
N12 0.0317(19) 0.039(2) 0.0323(19) -0.0089(15) -0.0001(15) -0.0115(16)
O1 0.0300(14) 0.0193(13) 0.0308(14) 0.0001(11) -0.0049(11) -0.0133(11)
O2 0.0151(13) 0.0308(14) 0.0335(15) -0.0103(12) 0.0018(11) -0.0065(11)
O3 0.0237(13) 0.0324(14) 0.0203(14) -0.0049(11) -0.0037(11) -0.0122(11)
O4 0.0169(12) 0.0146(12) 0.0296(14) 0.0005(10) -0.0038(10) -0.0042(10)
O5 0.0215(13) 0.0208(12) 0.0202(12) -0.0040(10) 0.0028(10) -0.0115(10)
O6 0.0205(12) 0.0224(13) 0.0193(12) 0.0023(10) -0.0058(10) -0.0110(10)
O7 0.0169(12) 0.0173(12) 0.0315(14) 0.0044(10) -0.0068(11) -0.0072(10)
O8 0.0248(13) 0.0273(14) 0.0189(13) -0.0026(10) 0.0026(10) -0.0140(11)
O9 0.0272(14) 0.0281(14) 0.0228(13) -0.0022(11) -0.0049(11) -0.0170(11)
O10 0.0265(13) 0.0207(13) 0.0211(13) -0.0045(10) -0.0058(11) -0.0085(11)
O11 0.0248(14) 0.0192(13) 0.0298(14) 0.0023(11) -0.0021(11) -0.0045(11)
O12 0.0187(13) 0.0225(13) 0.0269(14) -0.0050(11) 0.0012(11) -0.0014(11)
O13 0.0249(14) 0.0342(15) 0.0257(14) -0.0036(11) 0.0043(11) -0.0161(12)
O14 0.0263(15) 0.0230(14) 0.0548(19) -0.0005(13) -0.0049(13) -0.0138(12)
O15 0.0319(15) 0.0316(15) 0.0300(15) -0.0125(12) -0.0022(12) -0.0128(12)
O16 0.0230(13) 0.0220(13) 0.0253(13) -0.0004(10) -0.0007(11) -0.0126(11)
O17 0.0232(13) 0.0191(12) 0.0269(13) -0.0073(10) -0.0030(11) -0.0098(11)
O18 0.0248(13) 0.0270(13) 0.0194(13) -0.0052(10) -0.0013(10) -0.0130(11)
O19 0.0208(13) 0.0223(13) 0.0223(13) 0.0036(10) -0.0067(10) -0.0090(11)
O20 0.0233(13) 0.0202(13) 0.0241(13) 0.0044(10) -0.0025(11) -0.0063(11)
O21 0.0214(13) 0.0182(12) 0.0247(13) -0.0028(10) -0.0002(10) -0.0109(10)
O22 0.0246(13) 0.0312(14) 0.0250(13) 0.0040(11) -0.0062(11) -0.0184(12)
O23 0.0236(13) 0.0291(13) 0.0178(12) 0.0012(10) -0.0045(10) -0.0182(11)
O24 0.0189(13) 0.0179(12) 0.0287(14) -0.0043(10) 0.0058(11) -0.0060(10)
O25 0.0161(12) 0.0226(13) 0.0248(13) 0.0030(10) -0.0020(10) -0.0066(10)
O26 0.0207(12) 0.0216(12) 0.0206(13) -0.0017(10) -0.0040(10) -0.0125(10)
O27 0.0241(13) 0.0158(12) 0.0206(12) -0.0042(10) 0.0016(10) -0.0085(10)
K1 0.0163(4) 0.0164(4) 0.0186(4) -0.0003(3) -0.0025(3) -0.0073(3)
K2 0.0187(4) 0.0191(4) 0.0190(4) -0.0028(3) -0.0011(3) -0.0071(3)
K3 0.0170(4) 0.0162(4) 0.0198(4) -0.0008(3) -0.0030(3) -0.0069(3)
K4 0.0154(3) 0.0163(4) 0.0179(4) -0.0002(3) -0.0016(3) -0.0075(3)
Mo1 0.01337(14) 0.01340(14) 0.01767(15) -0.00154(11) -0.00152(11) -0.00488(11)
Sn1 0.02152(13) 0.01651(12) 0.02231(13) 0.00364(9) -0.00670(10) -0.00656(10)
Sn2 0.01322(11) 0.01961(12) 0.02275(13) 0.00143(10) -0.00161(9) -0.00682(10)
Sn3 0.02259(13) 0.02225(12) 0.01574(12) -0.00046(9) -0.00509(10) -0.01251(10)
Sn4 0.01912(12) 0.02046(12) 0.01721(12) 0.00243(9) -0.00153(9) -0.01274(10)
Sn5 0.01940(12) 0.01377(11) 0.01861(12) -0.00209(9) -0.00271(9) -0.00598(9)
Sn6 0.01680(12) 0.01716(12) 0.01928(12) -0.00056(9) -0.00317(9) -0.01033(10)
Sn7 0.01656(12) 0.02009(12) 0.01525(12) -0.00496(9) 0.00208(9) -0.00885(10)
Sn8 0.01474(11) 0.01674(11) 0.01641(12) -0.00118(9) -0.00259(9) -0.00852(9)
Sn9 0.01491(11) 0.01496(11) 0.01450(11) -0.00053(9) 0.00080(9) -0.00536(9)

loop_
_atom_type_symbol
_atom_type_description
_atom_type_scat_dispersion_real
_atom_type_scat_dispersion_imag
_atom_type_scat_source
C C 0.0033 0.0016 'International Tables Vol C Tables 4.2.6.8 and 6.1.1.4'
H H 0.0000 0.0000 'International Tables Vol C Tables 4.2.6.8 and 6.1.1.4'
N N 0.0061 0.0033 'International Tables Vol C Tables 4.2.6.8 and 6.1.1.4'
O O 0.0106 0.0060 'International Tables Vol C Tables 4.2.6.8 and 6.1.1.4'
K K 0.2009 0.2494 'International Tables Vol C Tables 4.2.6.8 and 6.1.1.4'
Mo Mo -1.6832 0.6857 'International Tables Vol C Tables 4.2.6.8 and 6.1.1.4'
Sn Sn -0.6537 1.4246 'International Tables Vol C Tables 4.2.6.8 and 6.1.1.4'

loop_
_geom_angle_atom_site_label_1
_geom_angle_atom_site_label_2
_geom_angle_atom_site_label_3
_geom_angle
_geom_angle_site_symmetry_1
_geom_angle_site_symmetry_3
_geom_angle_publ_flag
O1 C1 Mo1 175.8(3) . . ?
O2 C2 Mo1 178.6(3) . . ?
O3 C3 Mo1 177.3(3) . . ?
N1 C4 C5 114.4(3) . . ?
O4 C5 C4 109.3(3) . . ?
O4 C6 C7 109.5(3) . . ?
O5 C7 C6 109.0(3) . . ?
O5 C8 C9 109.3(3) . . ?
N2 C9 C8 114.4(3) . . ?
N1 C10 C11 114.0(3) . . ?
O6 C11 C10 109.7(3) . . ?
O6 C12 C13 109.3(3) . . ?
O7 C13 C12 109.4(3) . . ?
O7 C14 C15 110.7(3) . . ?
N2 C15 C14 112.7(3) . . ?
N1 C16 C17 114.2(3) . . ?
O8 C17 C16 109.4(3) . . ?
O8 C18 C19 108.4(3) . . ?
O9 C19 C18 109.5(3) . . ?
O9 C20 C21 109.7(3) . . ?
N2 C21 C20 113.3(3) . . ?
N3 C22 C23 114.4(3) . . ?
O10 C23 C22 110.1(3) . . ?
O10 C24 C25 109.9(3) . . ?
O11 C25 C24 109.5(3) . . ?
O11 C26 C27 108.9(3) . . ?
N4 C27 C26 114.1(3) . . ?
N3 C28 C29 113.6(3) . . ?
O12 C29 C28 109.6(3) . . ?
O12 C30 C31 109.3(3) . . ?
O13 C31 C30 109.5(3) . . ?
O13 C32 C33 109.4(3) . . ?
N4 C33 C32 114.2(3) . . ?
N3 C34 C35 114.0(3) . . ?
O14 C35 C34 109.8(3) . . ?
O14 C36 C37 109.6(3) . . ?
O15 C37 C36 109.8(3) . . ?
O15 C38 C39 110.9(3) . . ?
N4 C39 C38 113.8(4) . . ?
N5 C40 C41 113.9(3) . . ?
O16 C41 C40 110.2(3) . . ?
O16 C42 C43 109.7(3) . . ?
O17 C43 C42 109.5(3) . . ?
O17 C44 C45 108.4(3) . . ?
N6 C45 C44 113.3(3) . . ?
N5 C46 C47 112.7(3) . . ?
O18 C47 C46 109.2(3) . . ?
O18 C48 C49 109.6(3) . . ?
O19 C49 C48 110.0(3) . . ?
O19 C50 C51 111.3(3) . . ?
N6 C51 C50 113.6(3) . . ?
N5 C52 C53 114.3(3) . . ?
O20 C53 C52 109.4(3) . . ?
O20 C54 C55 111.0(3) . . ?
O21 C55 C54 109.8(3) . . ?
O21 C56 C57 109.5(3) . . ?
N6 C57 C56 114.7(3) . . ?
N7 C58 C59 114.2(3) . . ?
O22 C59 C58 108.5(3) . . ?
O22 C60 C61 108.9(3) . . ?
O23 C61 C60 109.9(3) . . ?
O23 C62 C63 109.5(3) . . ?
N8 C63 C62 114.7(3) . . ?
N7 C64 C65 112.7(3) . . ?
O24 C65 C64 109.9(3) . . ?
O24 C66 C67 108.6(3) . . ?
O25 C67 C66 108.1(3) . . ?
O25 C68 C69 108.5(3) . . ?
N8 C69 C68 113.1(3) . . ?
N7 C70 C71 113.9(3) . . ?
O26 C71 C70 109.2(3) . . ?
O26 C72 C73 109.3(3) . . ?
O27 C73 C72 110.2(3) . . ?
O27 C74 C75 109.3(3) . . ?
N8 C75 C74 113.8(3) . . ?
N9 C76 C77 111.5(3) . . ?
N10 C77 C76 111.9(3) . . ?
N11 C78 C79 116.2(3) . . ?
N12 C79 C78 115.5(3) . . ?
C4 N1 C16 109.8(3) . . ?
C4 N1 C10 108.9(3) . . ?
C16 N1 C10 110.6(3) . . ?
C4 N1 K1 109.37(19) . . ?
C16 N1 K1 109.96(19) . . ?
C10 N1 K1 108.18(19) . . ?
C15 N2 C21 110.2(3) . . ?
C15 N2 C9 110.1(3) . . ?
C21 N2 C9 108.3(3) . . ?
C15 N2 K1 108.56(19) . . ?
C21 N2 K1 111.4(2) . . ?
C9 N2 K1 108.26(19) . . ?
C34 N3 C22 109.1(3) . . ?
C34 N3 C28 110.6(3) . . ?
C22 N3 C28 110.1(3) . . ?
C34 N3 K2 111.7(2) . . ?
C22 N3 K2 108.4(2) . . ?
C28 N3 K2 106.9(2) . . ?
C39 N4 C27 109.8(3) . . ?
C39 N4 C33 110.9(3) . . ?
C27 N4 C33 110.3(3) . . ?
C39 N4 K2 109.6(2) . . ?
C27 N4 K2 108.3(2) . . ?
C33 N4 K2 107.9(2) . . ?
C40 N5 C46 110.2(3) . . ?
C40 N5 C52 109.8(3) . . ?
C46 N5 C52 108.9(3) . . ?
C40 N5 K3 106.9(2) . . ?
C46 N5 K3 110.9(2) . . ?
C52 N5 K3 110.1(2) . . ?
C51 N6 C45 110.6(3) . . ?
C51 N6 C57 110.4(3) . . ?
C45 N6 C57 109.1(3) . . ?
C51 N6 K3 106.4(2) . . ?
C45 N6 K3 111.1(2) . . ?
C57 N6 K3 109.26(19) . . ?
C70 N7 C58 109.1(3) . . ?
C70 N7 C64 109.5(3) . . ?
C58 N7 C64 109.1(3) . . ?
C70 N7 K4 110.56(19) . . ?
C58 N7 K4 110.04(19) . . ?
C64 N7 K4 108.5(2) . . ?
C75 N8 C63 108.6(3) . . ?
C75 N8 C69 110.0(3) . . ?
C63 N8 C69 109.6(3) . . ?
C75 N8 K4 112.60(19) . . ?
C63 N8 K4 108.63(19) . . ?
C69 N8 K4 107.38(19) . . ?
C5 O4 C6 110.9(3) . . ?
C5 O4 K1 114.95(19) . . ?
C6 O4 K1 117.76(19) . . ?
C7 O5 C8 110.7(3) . . ?
C7 O5 K1 115.07(19) . . ?
C8 O5 K1 119.10(19) . . ?
C12 O6 C11 110.0(2) . . ?
C12 O6 K1 115.25(18) . . ?
C11 O6 K1 114.53(18) . . ?
C14 O7 C13 111.0(3) . . ?
C14 O7 K1 116.1(2) . . ?
C13 O7 K1 112.76(19) . . ?
C18 O8 C17 110.4(3) . . ?
C18 O8 K1 112.47(19) . . ?
C17 O8 K1 116.73(19) . . ?
C19 O9 C20 111.4(3) . . ?
C19 O9 K1 115.15(19) . . ?
C20 O9 K1 116.05(19) . . ?
C23 O10 C24 109.7(3) . . ?
C23 O10 K2 116.4(2) . . ?
C24 O10 K2 113.3(2) . . ?
C26 O11 C25 111.5(3) . . ?
C26 O11 K2 121.6(2) . . ?
C25 O11 K2 117.4(2) . . ?
C29 O12 C30 111.0(3) . . ?
C29 O12 K2 117.8(2) . . ?
C30 O12 K2 110.5(2) . . ?
C32 O13 C31 110.1(3) . . ?
C32 O13 K2 118.9(2) . . ?
C31 O13 K2 117.0(2) . . ?
C35 O14 C36 112.0(3) . . ?
C35 O14 K2 118.1(2) . . ?
C36 O14 K2 116.9(2) . . ?
C37 O15 C38 111.1(3) . . ?
C37 O15 K2 108.8(2) . . ?
C38 O15 K2 118.1(2) . . ?
C41 O16 C42 110.9(3) . . ?
C41 O16 K3 118.0(2) . . ?
C42 O16 K3 111.56(19) . . ?
C44 O17 C43 110.8(3) . . ?
C44 O17 K3 120.21(19) . . ?
C43 O17 K3 116.40(19) . . ?
C48 O18 C47 110.9(3) . . ?
C48 O18 K3 115.67(19) . . ?
C47 O18 K3 114.1(2) . . ?
C50 O19 C49 110.8(3) . . ?
C50 O19 K3 116.20(19) . . ?
C49 O19 K3 111.81(19) . . ?
C54 O20 C53 110.7(3) . . ?
C54 O20 K3 116.97(19) . . ?
C53 O20 K3 117.7(2) . . ?
C56 O21 C55 109.7(3) . . ?
C56 O21 K3 118.73(19) . . ?
C55 O21 K3 112.84(19) . . ?
C59 O22 C60 111.8(3) . . ?
C59 O22 K4 115.36(19) . . ?
C60 O22 K4 117.14(19) . . ?
C61 O23 C62 110.1(3) . . ?
C61 O23 K4 113.43(19) . . ?
C62 O23 K4 116.66(19) . . ?
C66 O24 C65 110.4(3) . . ?
C66 O24 K4 116.25(19) . . ?
C65 O24 K4 112.06(19) . . ?
C67 O25 C68 111.9(3) . . ?
C67 O25 K4 113.79(19) . . ?
C68 O25 K4 117.05(18) . . ?
C72 O26 C71 110.9(2) . . ?
C72 O26 K4 114.91(18) . . ?
C71 O26 K4 116.36(19) . . ?
C73 O27 C74 111.6(3) . . ?
C73 O27 K4 117.20(19) . . ?
C74 O27 K4 117.43(19) . . ?
O6 K1 O7 60.67(7) . . ?
O6 K1 O4 98.12(7) . . ?
O7 K1 O4 116.35(7) . . ?
O6 K1 O5 137.64(7) . . ?
O7 K1 O5 95.96(7) . . ?
O4 K1 O5 58.89(7) . . ?
O6 K1 O9 114.89(7) . . ?
O7 K1 O9 96.11(7) . . ?
O4 K1 O9 142.39(7) . . ?
O5 K1 O9 101.52(7) . . ?
O6 K1 O8 95.94(7) . . ?
O7 K1 O8 136.93(7) . . ?
O4 K1 O8 101.58(7) . . ?
O5 K1 O8 121.88(7) . . ?
O9 K1 O8 59.34(7) . . ?
O6 K1 N2 120.36(7) . . ?
O7 K1 N2 61.26(7) . . ?
O4 K1 N2 118.68(8) . . ?
O5 K1 N2 60.62(7) . . ?
O9 K1 N2 59.85(7) . . ?
O8 K1 N2 117.79(8) . . ?
O6 K1 N1 61.89(7) . . ?
O7 K1 N1 121.11(7) . . ?
O4 K1 N1 60.89(7) . . ?
O5 K1 N1 118.48(7) . . ?
O9 K1 N1 118.85(8) . . ?
O8 K1 N1 60.51(7) . . ?
N2 K1 N1 177.61(8) . . ?
O13 K2 O11 102.58(8) . . ?
O13 K2 O10 146.91(8) . . ?
O11 K2 O10 59.93(7) . . ?
O13 K2 O12 61.05(7) . . ?
O11 K2 O12 121.35(8) . . ?
O10 K2 O12 102.09(7) . . ?
O13 K2 O14 108.03(8) . . ?
O11 K2 O14 142.55(8) . . ?
O10 K2 O14 100.59(8) . . ?
O12 K2 O14 92.62(8) . . ?
O13 K2 O15 93.04(8) . . ?
O11 K2 O15 98.38(8) . . ?
O10 K2 O15 116.07(7) . . ?
O12 K2 O15 135.31(8) . . ?
O14 K2 O15 59.49(8) . . ?
O13 K2 N3 120.09(8) . . ?
O11 K2 N3 120.36(9) . . ?
O10 K2 N3 61.69(8) . . ?
O12 K2 N3 61.39(8) . . ?
O14 K2 N3 59.96(9) . . ?
O15 K2 N3 117.18(9) . . ?
O13 K2 N4 61.72(8) . . ?
O11 K2 N4 60.28(8) . . ?
O10 K2 N4 118.23(8) . . ?
O12 K2 N4 120.97(8) . . ?
O14 K2 N4 117.68(9) . . ?
O15 K2 N4 60.10(8) . . ?
N3 K2 N4 177.16(9) . . ?
O17 K3 O16 60.90(7) . . ?
O17 K3 O20 145.01(7) . . ?
O16 K3 O20 102.23(7) . . ?
O17 K3 O19 93.99(7) . . ?
O16 K3 O19 134.45(7) . . ?
O20 K3 O19 116.62(7) . . ?
O17 K3 O21 100.60(7) . . ?
O16 K3 O21 120.76(7) . . ?
O20 K3 O21 59.79(7) . . ?
O19 K3 O21 99.75(7) . . ?
O17 K3 O18 110.48(7) . . ?
O16 K3 O18 92.07(7) . . ?
O20 K3 O18 99.92(7) . . ?
O19 K3 O18 59.90(7) . . ?
O21 K3 O18 143.22(7) . . ?
O17 K3 N6 59.93(7) . . ?
O16 K3 N6 119.33(8) . . ?
O20 K3 N6 118.56(8) . . ?
O19 K3 N6 61.94(7) . . ?
O21 K3 N6 60.46(7) . . ?
O18 K3 N6 119.89(8) . . ?
O17 K3 N5 120.88(8) . . ?
O16 K3 N5 61.36(8) . . ?
O20 K3 N5 60.59(8) . . ?
O19 K3 N5 118.07(8) . . ?
O21 K3 N5 118.78(8) . . ?
O18 K3 N5 60.37(8) . . ?
N6 K3 N5 179.11(8) . . ?
O24 K4 O23 139.85(7) . . ?
O24 K4 O25 59.86(7) . . ?
O23 K4 O25 100.14(7) . . ?
O24 K4 O22 100.34(7) . . ?
O23 K4 O22 59.40(7) . . ?
O25 K4 O22 122.95(7) . . ?
O24 K4 O27 114.91(7) . . ?
O23 K4 O27 99.86(7) . . ?
O25 K4 O27 93.85(7) . . ?
O22 K4 O27 138.92(7) . . ?
O24 K4 O26 93.73(7) . . ?
O23 K4 O26 122.44(7) . . ?
O25 K4 O26 130.98(7) . . ?
O22 K4 O26 100.65(7) . . ?
O27 K4 O26 58.50(6) . . ?
O24 K4 N8 119.84(8) . . ?
O23 K4 N8 61.31(7) . . ?
O25 K4 N8 60.99(7) . . ?
O22 K4 N8 120.11(7) . . ?
O27 K4 N8 59.53(7) . . ?
O26 K4 N8 117.35(7) . . ?
O24 K4 N7 62.04(7) . . ?
O23 K4 N7 118.79(7) . . ?
O25 K4 N7 121.22(8) . . ?
O22 K4 N7 60.47(7) . . ?
O27 K4 N7 118.13(7) . . ?
O26 K4 N7 60.14(7) . . ?
N8 K4 N7 177.29(8) . . ?
C3 Mo1 C1 84.84(14) . . ?
C3 Mo1 C2 89.10(14) . . ?
C1 Mo1 C2 88.88(14) . . ?
C3 Mo1 Sn9 84.05(10) . . ?
C1 Mo1 Sn9 110.84(10) . . ?
C2 Mo1 Sn9 158.34(10) . . ?
C3 Mo1 Sn6 140.01(10) . . ?
C1 Mo1 Sn6 85.14(10) . . ?
C2 Mo1 Sn6 129.27(10) . . ?
Sn9 Mo1 Sn6 63.837(8) . . ?
C3 Mo1 Sn8 93.17(10) . . ?
C1 Mo1 Sn8 174.30(10) . . ?
C2 Mo1 Sn8 96.44(10) . . ?
Sn9 Mo1 Sn8 63.588(8) . . ?
Sn6 Mo1 Sn8 93.029(10) . . ?
C3 Mo1 Sn7 150.87(10) . . ?
C1 Mo1 Sn7 122.79(10) . . ?
C2 Mo1 Sn7 82.98(10) . . ?
Sn9 Mo1 Sn7 93.071(10) . . ?
Sn6 Mo1 Sn7 59.509(8) . . ?
Sn8 Mo1 Sn7 60.193(8) . . ?
Sn2 Sn1 Sn5 68.980(8) . . ?
Sn2 Sn1 Sn3 65.396(8) . . ?
Sn5 Sn1 Sn3 100.228(9) . . ?
Sn2 Sn1 Sn4 100.389(9) . . ?
Sn5 Sn1 Sn4 65.498(8) . . ?
Sn3 Sn1 Sn4 63.325(8) . . ?
Sn1 Sn2 Sn6 111.136(10) . . ?
Sn1 Sn2 Sn9 108.152(9) . . ?
Sn6 Sn2 Sn9 63.692(8) . . ?
Sn1 Sn2 Sn3 57.931(8) . . ?
Sn6 Sn2 Sn3 58.475(7) . . ?
Sn9 Sn2 Sn3 102.329(9) . . ?
Sn1 Sn3 Sn7 111.019(9) . . ?
Sn1 Sn3 Sn6 108.950(9) . . ?
Sn7 Sn3 Sn6 60.162(7) . . ?
Sn1 Sn3 Sn4 58.604(8) . . ?
Sn7 Sn3 Sn4 58.807(7) . . ?
Sn6 Sn3 Sn4 101.578(9) . . ?
Sn1 Sn3 Sn2 56.674(8) . . ?
Sn7 Sn3 Sn2 100.622(9) . . ?
Sn6 Sn3 Sn2 57.322(7) . . ?
Sn4 Sn3 Sn2 92.073(8) . . ?
Sn1 Sn4 Sn8 108.634(9) . . ?
Sn1 Sn4 Sn7 110.327(9) . . ?
Sn8 Sn4 Sn7 61.232(7) . . ?
Sn1 Sn4 Sn3 58.071(8) . . ?
Sn8 Sn4 Sn3 102.157(9) . . ?
Sn7 Sn4 Sn3 58.560(7) . . ?
Sn1 Sn4 Sn5 56.464(7) . . ?
Sn8 Sn4 Sn5 56.824(7) . . ?
Sn7 Sn4 Sn5 100.254(8) . . ?
Sn3 Sn4 Sn5 91.392(8) . . ?
Sn1 Sn5 Sn8 111.198(10) . . ?
Sn1 Sn5 Sn9 108.714(9) . . ?
Sn8 Sn5 Sn9 64.325(8) . . ?
Sn1 Sn5 Sn4 58.038(8) . . ?
Sn8 Sn5 Sn4 58.056(7) . . ?
Sn9 Sn5 Sn4 102.493(9) . . ?
Sn2 Sn6 Mo1 113.691(10) . . ?
Sn2 Sn6 Sn3 64.203(8) . . ?
Mo1 Sn6 Sn3 117.102(10) . . ?
Sn2 Sn6 Sn7 105.235(9) . . ?
Mo1 Sn6 Sn7 61.680(8) . . ?
Sn3 Sn6 Sn7 59.708(8) . . ?
Sn2 Sn6 Sn9 58.242(7) . . ?
Mo1 Sn6 Sn9 57.455(8) . . ?
Sn3 Sn6 Sn9 102.534(9) . . ?
Sn7 Sn6 Sn9 90.622(8) . . ?
Sn3 Sn7 Sn4 62.633(8) . . ?
Sn3 Sn7 Sn6 60.130(7) . . ?
Sn4 Sn7 Sn6 104.289(9) . . ?
Sn3 Sn7 Sn8 103.577(9) . . ?
Sn4 Sn7 Sn8 59.138(7) . . ?
Sn6 Sn7 Sn8 91.770(8) . . ?
Sn3 Sn7 Mo1 114.848(10) . . ?
Sn4 Sn7 Mo1 114.270(10) . . ?
Sn6 Sn7 Mo1 58.810(8) . . ?
Sn8 Sn7 Mo1 58.858(8) . . ?
Sn5 Sn8 Sn4 65.120(8) . . ?
Sn5 Sn8 Mo1 113.080(10) . . ?
Sn4 Sn8 Mo1 116.666(10) . . ?
Sn5 Sn8 Sn7 104.961(9) . . ?
Sn4 Sn8 Sn7 59.630(7) . . ?
Mo1 Sn8 Sn7 60.949(8) . . ?
Sn5 Sn8 Sn9 57.866(7) . . ?
Sn4 Sn8 Sn9 102.931(9) . . ?
Mo1 Sn8 Sn9 57.230(8) . . ?
Sn7 Sn8 Sn9 89.827(8) . . ?
Mo1 Sn9 Sn5 114.902(10) . . ?
Mo1 Sn9 Sn2 114.728(10) . . ?
Sn5 Sn9 Sn2 67.932(8) . . ?
Mo1 Sn9 Sn6 58.709(8) . . ?
Sn5 Sn9 Sn6 104.192(9) . . ?
Sn2 Sn9 Sn6 58.066(7) . . ?
Mo1 Sn9 Sn8 59.182(8) . . ?
Sn5 Sn9 Sn8 57.809(7) . . ?
Sn2 Sn9 Sn8 104.030(9) . . ?
Sn6 Sn9 Sn8 87.776(8) . . ?

loop_
_geom_bond_atom_site_label_1
_geom_bond_atom_site_label_2
_geom_bond_distance
_geom_bond_site_symmetry_2
_geom_bond_publ_flag
C1 O1 1.186(4) . ?
C1 Mo1 1.927(4) . ?
C2 O2 1.179(4) . ?
C2 Mo1 1.930(3) . ?
C3 O3 1.188(4) . ?
C3 Mo1 1.915(4) . ?
C4 N1 1.465(4) . ?
C4 C5 1.499(5) . ?
C5 O4 1.426(4) . ?
C6 O4 1.429(4) . ?
C6 C7 1.495(5) . ?
C7 O5 1.424(4) . ?
C8 O5 1.433(4) . ?
C8 C9 1.504(5) . ?
C9 N2 1.479(4) . ?
C10 N1 1.472(4) . ?
C10 C11 1.502(5) . ?
C11 O6 1.440(4) . ?
C12 O6 1.426(4) . ?
C12 C13 1.491(5) . ?
C13 O7 1.427(4) . ?
C14 O7 1.424(4) . ?
C14 C15 1.508(5) . ?
C15 N2 1.472(4) . ?
C16 N1 1.470(4) . ?
C16 C17 1.504(5) . ?
C17 O8 1.447(4) . ?
C18 O8 1.424(4) . ?
C18 C19 1.500(5) . ?
C19 O9 1.416(4) . ?
C20 O9 1.428(4) . ?
C20 C21 1.494(5) . ?
C21 N2 1.474(5) . ?
C22 N3 1.472(5) . ?
C22 C23 1.509(6) . ?
C23 O10 1.427(4) . ?
C24 O10 1.429(4) . ?
C24 C25 1.477(6) . ?
C25 O11 1.427(5) . ?
C26 O11 1.426(5) . ?
C26 C27 1.504(6) . ?
C27 N4 1.472(5) . ?
C28 N3 1.484(5) . ?
C28 C29 1.508(6) . ?
C29 O12 1.426(4) . ?
C30 O12 1.434(4) . ?
C30 C31 1.481(6) . ?
C31 O13 1.431(4) . ?
C32 O13 1.427(5) . ?
C32 C33 1.505(6) . ?
C33 N4 1.478(5) . ?
C34 N3 1.466(5) . ?
C34 C35 1.515(6) . ?
C35 O14 1.401(5) . ?
C36 O14 1.445(5) . ?
C36 C37 1.479(7) . ?
C37 O15 1.411(5) . ?
C38 O15 1.444(5) . ?
C38 C39 1.496(6) . ?
C39 N4 1.463(5) . ?
C40 N5 1.473(5) . ?
C40 C41 1.501(5) . ?
C41 O16 1.422(4) . ?
C42 O16 1.437(4) . ?
C42 C43 1.492(5) . ?
C43 O17 1.431(4) . ?
C44 O17 1.430(4) . ?
C44 C45 1.514(5) . ?
C45 N6 1.473(4) . ?
C46 N5 1.481(5) . ?
C46 C47 1.498(5) . ?
C47 O18 1.432(4) . ?
C48 O18 1.426(4) . ?
C48 C49 1.488(5) . ?
C49 O19 1.428(4) . ?
C50 O19 1.424(4) . ?
C50 C51 1.506(5) . ?
C51 N6 1.472(4) . ?
C52 N5 1.489(5) . ?
C52 C53 1.500(6) . ?
C53 O20 1.431(4) . ?
C54 O20 1.417(4) . ?
C54 C55 1.491(5) . ?
C55 O21 1.436(4) . ?
C56 O21 1.429(4) . ?
C56 C57 1.506(5) . ?
C57 N6 1.474(4) . ?
C58 N7 1.473(5) . ?
C58 C59 1.498(5) . ?
C59 O22 1.427(4) . ?
C60 O22 1.434(4) . ?
C60 C61 1.489(5) . ?
C61 O23 1.427(4) . ?
C62 O23 1.431(4) . ?
C62 C63 1.509(5) . ?
C63 N8 1.477(4) . ?
C64 N7 1.482(4) . ?
C64 C65 1.504(5) . ?
C65 O24 1.432(4) . ?
C66 O24 1.430(4) . ?
C66 C67 1.496(5) . ?
C67 O25 1.426(4) . ?
C68 O25 1.427(4) . ?
C68 C69 1.503(5) . ?
C69 N8 1.486(4) . ?
C70 N7 1.470(4) . ?
C70 C71 1.501(5) . ?
C71 O26 1.433(4) . ?
C72 O26 1.419(4) . ?
C72 C73 1.494(5) . ?
C73 O27 1.421(4) . ?
C74 O27 1.431(4) . ?
C74 C75 1.507(5) . ?
C75 N8 1.469(4) . ?
C76 N9 1.459(5) . ?
C76 C77 1.500(5) . ?
C77 N10 1.473(5) . ?
C78 N11 1.454(5) . ?
C78 C79 1.519(6) . ?
C79 N12 1.464(5) . ?
N1 K1 2.988(3) . ?
N2 K1 2.987(3) . ?
N3 K2 2.969(3) . ?
N4 K2 2.970(3) . ?
N5 K3 2.984(3) . ?
N6 K3 2.974(3) . ?
N7 K4 2.984(3) . ?
N8 K4 2.984(3) . ?
O4 K1 2.845(2) . ?
O5 K1 2.847(2) . ?
O6 K1 2.796(2) . ?
O7 K1 2.829(2) . ?
O8 K1 2.879(2) . ?
O9 K1 2.878(2) . ?
O10 K2 2.825(2) . ?
O11 K2 2.798(2) . ?
O12 K2 2.840(3) . ?
O13 K2 2.743(3) . ?
O14 K2 2.846(3) . ?
O15 K2 2.900(3) . ?
O16 K3 2.810(2) . ?
O17 K3 2.799(2) . ?
O18 K3 2.871(2) . ?
O19 K3 2.838(2) . ?
O20 K3 2.838(2) . ?
O21 K3 2.869(2) . ?
O22 K4 2.852(2) . ?
O23 K4 2.838(2) . ?
O24 K4 2.790(2) . ?
O25 K4 2.840(2) . ?
O26 K4 2.889(2) . ?
O27 K4 2.876(2) . ?
Mo1 Sn9 2.9457(4) . ?
Mo1 Sn6 2.9862(4) . ?
Mo1 Sn8 3.0086(3) . ?
Mo1 Sn7 3.0729(4) . ?
Sn1 Sn2 2.9188(3) . ?
Sn1 Sn5 2.9251(3) . ?
Sn1 Sn3 2.9602(3) . ?
Sn1 Sn4 2.9773(3) . ?
Sn2 Sn6 2.9693(3) . ?
Sn2 Sn9 2.9750(3) . ?
Sn2 Sn3 3.1761(3) . ?
Sn3 Sn7 2.9942(3) . ?
Sn3 Sn6 3.0070(3) . ?
Sn3 Sn4 3.1167(3) . ?
Sn4 Sn8 2.9869(3) . ?
Sn4 Sn7 3.0021(3) . ?
Sn4 Sn5 3.1933(3) . ?
Sn5 Sn8 2.9462(3) . ?
Sn5 Sn9 2.9480(3) . ?
Sn6 Sn7 3.0080(3) . ?
Sn6 Sn9 3.1364(3) . ?
Sn7 Sn8 3.0501(3) . ?
Sn8 Sn9 3.1376(3) . ?
